data_4116066
loop_
_publ_author_name
'Rodolphe Cl\'erac'
'F. Albert Cotton'
'Lee M. Daniels'
'Kim R. Dunbar'
'Kristin Kirschbaum'
'Carlos A. Murillo'
'A. Alan Pinkerton'
'Arthur J. Schultz'
'Xiaoping Wang'

_publ_contact_author_address
; Dept. of Chemistry
  P.O. Box 30012
  Texas A&M University
  College Station, TX 77842-3012
  USA
;
_publ_contact_author_email cotton@tamu.edu
_publ_contact_author_fax '(409) 845 9351'
_publ_contact_author_name 'F.A. Cotton'
_publ_contact_author_phone '(409) 845 4432'
_publ_section_title
;
 Linear Tricobalt Compounds with Di(2-pyridyl)amide (dpa) Ligands:
 Temperature Dependence of the Structural and Magnetic Properties of
 Symmetrical and Unsymmetrical Forms of Co3(dpa)4Cl2 in the Solid State
;
_journal_name_full 'Journal of the American Chemical Society'
_journal_page_first 6226
_journal_page_last 6236
_journal_paper_doi 10.1021/ja000515q
_journal_volume 122
_journal_year 2000
_chemical_compound_source synthesis
_chemical_formula_structural 'Co3(N3C10H8)4Cl2 2CH2Cl2'
_chemical_formula_sum 'C42 H36 Cl6 Co3 N12'
_chemical_formula_weight 1098.32
_chemical_name_systematic
; 
 ? 
;
_space_group_IT_number 82
_symmetry_cell_setting tetragonal
_symmetry_space_group_name_Hall 'I -4'
_symmetry_space_group_name_H-M 'I -4'
_atom_sites_solution_hydrogens geom
_atom_sites_solution_primary direct
_atom_sites_solution_secondary difmap
_audit_creation_method SHELXL
_cell_angle_alpha 90.00
_cell_angle_beta 90.00
_cell_angle_gamma 90.00
_cell_formula_units_Z 8
_cell_length_a 27.128(1)
_cell_length_b 27.128(1)
_cell_length_c 12.2094(9)
_cell_measurement_reflns_used 250
_cell_measurement_temperature 133(2)
_cell_measurement_theta_max 20.8
_cell_measurement_theta_min 9.05
_cell_volume 8985.2(8)
_computing_cell_refinement MADNES
_computing_data_collection MADNES
_computing_data_reduction PROCOR
_computing_molecular_graphics 'XP (Siemens, 1990)'
_computing_publication_material 'SHELXL-93 (Sheldrick, 1993)'
_computing_structure_refinement 'SHELXL-93 (Sheldrick, 1993)'
_computing_structure_solution 'SHELXS-86 (Sheldrick, 1990)'
_diffrn_ambient_temperature 133(2)
_diffrn_measurement_device 'Nonius FAST area detector'
_diffrn_measurement_method 'Ellipsoid-mask fitting'
_diffrn_radiation_monochromator graphite
_diffrn_radiation_source 'fine-focus sealed tube'
_diffrn_radiation_type MoK\a
_diffrn_radiation_wavelength 0.71073
_diffrn_reflns_av_R_equivalents 0.0601
_diffrn_reflns_av_sigmaI/netI 0.0415
_diffrn_reflns_limit_h_max 28
_diffrn_reflns_limit_h_min -29
_diffrn_reflns_limit_k_max 29
_diffrn_reflns_limit_k_min -28
_diffrn_reflns_limit_l_max 13
_diffrn_reflns_limit_l_min -13
_diffrn_reflns_number 18968
_diffrn_reflns_theta_max 22.78
_diffrn_reflns_theta_min 2.12
_diffrn_standards_number 'none (area detector data)'
_exptl_absorpt_coefficient_mu 1.499
_exptl_absorpt_correction_type none
_exptl_crystal_colour 'dark brown'
_exptl_crystal_density_diffrn 1.624
_exptl_crystal_description columnar
_exptl_crystal_F_000 4440
_exptl_crystal_size_max 0.38
_exptl_crystal_size_mid 0.23
_exptl_crystal_size_min 0.16
_refine_diff_density_max 0.870
_refine_diff_density_min -0.346
_refine_diff_density_rms 0.083
_refine_ls_abs_structure_details 'Flack H D (1983), Acta Cryst. A39, 876-881'
_refine_ls_abs_structure_Flack -0.036(14)
_refine_ls_extinction_method none
_refine_ls_goodness_of_fit_all 1.084
_refine_ls_goodness_of_fit_obs 1.081
_refine_ls_hydrogen_treatment noref
_refine_ls_matrix_type full
_refine_ls_number_parameters 566
_refine_ls_number_reflns 6046
_refine_ls_number_restraints 0
_refine_ls_restrained_S_all 1.084
_refine_ls_restrained_S_obs 1.081
_refine_ls_R_factor_all 0.0386
_refine_ls_R_factor_obs 0.0370
_refine_ls_shift/esd_max 0.001
_refine_ls_shift/esd_mean 0.000
_refine_ls_structure_factor_coef Fsqd
_refine_ls_weighting_details 'w=1/[\s^2^(Fo^2^)+(0.0405P)^2^+43.9818P] where P=(Fo^2^+2Fc^2^)/3'
_refine_ls_weighting_scheme calc
_refine_ls_wR_factor_all 0.0962
_refine_ls_wR_factor_obs 0.0944
_reflns_number_observed 5863
_reflns_number_total 6046
_reflns_observed_criterion >2sigma(I)
_cod_data_source_file ja000515q_7.cif
_cod_data_source_block u133K
_cod_depositor_comments
;
The following automatic conversions were performed:

'_refine_ls_weighting_scheme' value 'calc
w=1/[\s^2^(Fo^2^)+(0.0405P)^2^+43.9818P] where P=(Fo^2^+2Fc^2^)/3'
was changed to 'calc'. New tag '_refine_ls_weighting_details' was
created. The value of the new tag was set to
'w=1/[\s^2^(Fo^2^)+(0.0405P)^2^+43.9818P] where P=(Fo^2^+2Fc^2^)/3'.

Automatic conversion script
Id: cif_fix_values 3143 2015-03-26 13:38:13Z robertas 
;
_cod_database_code 4116066

loop_
_symmetry_equiv_pos_as_xyz
'x, y, z'
'-x, -y, z'
'y, -x, -z'
'-y, x, -z'
'x+1/2, y+1/2, z+1/2'
'-x+1/2, -y+1/2, z+1/2'
'y+1/2, -x+1/2, -z+1/2'
'-y+1/2, x+1/2, -z+1/2'

loop_
_atom_site_aniso_label
_atom_site_aniso_U_11
_atom_site_aniso_U_22
_atom_site_aniso_U_33
_atom_site_aniso_U_23
_atom_site_aniso_U_13
_atom_site_aniso_U_12
Co1 0.0136(4) 0.0130(4) 0.0126(3) 0.0008(3) 0.0015(3) -0.0012(3)
Co2 0.0110(3) 0.0108(3) 0.0114(3) 0.0004(3) 0.0009(3) -0.0001(3)
Co3 0.0137(4) 0.0144(3) 0.0240(4) 0.0014(3) -0.0001(3) 0.0005(3)
Cl1 0.0232(7) 0.0235(7) 0.0146(6) 0.0034(5) 0.0043(5) -0.0020(5)
Cl2 0.0243(7) 0.0244(7) 0.0152(6) 0.0032(5) 0.0035(5) -0.0003(6)
N1 0.023(2) 0.013(2) 0.011(2) 0.001(2) -0.001(2) 0.000(2)
N2 0.008(2) 0.018(2) 0.013(2) 0.000(2) 0.002(2) -0.002(2)
N3 0.017(2) 0.013(2) 0.016(2) 0.000(2) 0.000(2) -0.006(2)
N4 0.020(2) 0.017(2) 0.010(2) -0.001(2) -0.003(2) -0.001(2)
N5 0.011(2) 0.013(2) 0.012(2) 0.000(2) 0.002(2) 0.000(2)
N6 0.012(2) 0.020(2) 0.015(2) 0.004(2) 0.005(2) 0.003(2)
N8 0.017(2) 0.015(2) 0.010(2) -0.001(2) 0.002(2) -0.005(2)
N10 0.020(2) 0.018(2) 0.017(2) 0.004(2) 0.005(2) 0.006(2)
N11 0.017(2) 0.014(2) 0.013(2) 0.000(2) 0.001(2) 0.002(2)
N12 0.014(2) 0.013(2) 0.018(2) 0.005(2) 0.001(2) 0.001(2)
C1 0.027(3) 0.025(3) 0.009(3) 0.000(2) 0.006(2) -0.007(2)
C2 0.027(3) 0.038(4) 0.017(3) -0.008(2) -0.003(2) -0.012(3)
C3 0.028(3) 0.037(3) 0.021(3) 0.002(3) -0.010(3) -0.014(3)
C4 0.018(3) 0.024(3) 0.025(3) -0.002(2) 0.001(2) -0.004(2)
C5 0.016(3) 0.011(2) 0.017(3) 0.006(2) -0.008(2) -0.002(2)
C6 0.012(2) 0.014(3) 0.019(3) 0.003(2) 0.007(2) -0.007(2)
C7 0.019(3) 0.023(3) 0.021(3) 0.003(2) 0.000(2) 0.005(2)
C8 0.017(3) 0.024(3) 0.037(3) -0.004(3) 0.002(3) 0.008(2)
C9 0.034(3) 0.034(3) 0.018(3) -0.002(3) 0.010(3) 0.002(3)
C10 0.022(3) 0.028(3) 0.016(3) 0.000(2) 0.003(2) 0.000(2)
C11 0.020(3) 0.023(3) 0.015(3) -0.006(2) 0.004(2) 0.000(2)
C12 0.029(3) 0.030(3) 0.022(3) -0.009(3) 0.012(3) 0.003(2)
C13 0.027(3) 0.019(3) 0.027(3) -0.010(2) 0.005(2) 0.004(2)
C14 0.022(3) 0.016(3) 0.024(3) -0.003(2) 0.003(2) 0.003(2)
C15 0.014(3) 0.020(3) 0.014(3) 0.000(2) -0.002(2) 0.001(2)
C16 0.014(3) 0.012(3) 0.016(3) 0.004(2) -0.003(2) 0.005(2)
C17 0.012(3) 0.013(3) 0.023(3) -0.005(2) -0.003(2) 0.002(2)
C18 0.016(3) 0.018(3) 0.034(3) -0.001(2) 0.001(2) 0.000(2)
C19 0.013(3) 0.023(3) 0.032(3) 0.014(3) 0.003(2) -0.002(2)
C20 0.018(3) 0.021(3) 0.021(3) 0.004(2) 0.001(2) -0.003(2)
C21 0.018(3) 0.023(3) 0.016(3) 0.003(2) 0.003(2) -0.007(2)
C22 0.024(3) 0.024(3) 0.025(3) 0.001(2) 0.007(2) -0.004(2)
C23 0.011(3) 0.022(3) 0.026(3) -0.002(2) -0.001(2) -0.005(2)
C24 0.017(3) 0.026(3) 0.012(2) 0.001(2) 0.000(2) 0.004(2)
C25 0.016(3) 0.019(3) 0.012(2) -0.005(2) 0.003(2) 0.003(2)
C26 0.018(3) 0.017(3) 0.009(2) -0.001(2) -0.006(2) -0.006(2)
C27 0.015(3) 0.016(3) 0.019(3) 0.003(2) 0.000(2) 0.003(2)
C28 0.020(3) 0.020(3) 0.023(3) -0.001(2) -0.004(2) 0.005(2)
C29 0.024(3) 0.020(3) 0.024(3) 0.004(2) -0.014(2) -0.002(2)
C30 0.025(3) 0.016(3) 0.013(2) -0.001(2) 0.001(2) -0.014(2)
C31 0.026(3) 0.030(3) 0.011(3) 0.005(2) 0.002(2) 0.006(2)
C32 0.029(3) 0.042(4) 0.015(3) 0.000(3) -0.004(2) -0.002(3)
C33 0.020(3) 0.031(3) 0.019(3) -0.011(2) -0.001(2) 0.000(2)
C34 0.022(3) 0.024(3) 0.018(3) -0.003(2) -0.001(2) -0.003(2)
C35 0.019(3) 0.012(3) 0.018(3) -0.001(2) 0.006(2) 0.005(2)
C36 0.012(3) 0.022(3) 0.017(3) 0.007(2) 0.004(2) -0.003(2)
C37 0.028(3) 0.011(3) 0.020(3) -0.007(2) 0.004(2) 0.000(2)
C38 0.026(3) 0.015(3) 0.033(3) -0.004(2) 0.000(3) 0.007(2)
C39 0.025(3) 0.016(3) 0.034(3) 0.009(2) 0.004(3) 0.006(2)
C40 0.012(3) 0.026(3) 0.025(3) 0.004(2) -0.001(2) -0.001(2)
C1S 0.073(5) 0.047(4) 0.030(3) 0.004(3) 0.009(4) 0.020(4)
Cl3 0.0507(12) 0.0698(14) 0.0834(15) -0.0083(12) 0.0183(11) -0.0033(10)
Cl4 0.0577(11) 0.0656(13) 0.0394(9) -0.0041(9) -0.0007(8) 0.0117(9)
C2S 0.032(5) 0.055(6) 0.023(4) -0.010(4) -0.003(3) -0.012(4)

loop_
_atom_site_label
_atom_site_type_symbol
_atom_site_fract_x
_atom_site_fract_y
_atom_site_fract_z
_atom_site_U_iso_or_equiv
_atom_site_thermal_displace_type
_atom_site_occupancy
_atom_site_calc_flag
_atom_site_refinement_flags
_atom_site_disorder_group
Co1 Co 0.11572(2) 0.26941(2) 0.21345(5) 0.0130(2) Uani 1 d . .
Co2 Co 0.09145(2) 0.24597(2) 0.38583(5) 0.0111(2) Uani 1 d . .
Co3 Co 0.06884(2) 0.22253(2) 0.57207(6) 0.0174(2) Uani 1 d . .
Cl1 Cl 0.14048(5) 0.29428(5) 0.03062(10) 0.0205(3) Uani 1 d . .
Cl2 Cl 0.04511(5) 0.20140(5) 0.75470(10) 0.0213(3) Uani 1 d . .
N1 N 0.0470(2) 0.25524(15) 0.1701(3) 0.0154(9) Uani 1 d . .
N2 N 0.02610(14) 0.2646(2) 0.3519(3) 0.0130(9) Uani 1 d . .
N3 N 0.0094(2) 0.26965(15) 0.5366(3) 0.0152(9) Uani 1 d . .
N4 N 0.1329(2) 0.1996(2) 0.1936(3) 0.0159(9) Uani 1 d . .
N5 N 0.07900(14) 0.18099(15) 0.3341(3) 0.0121(9) Uani 1 d . .
N6 N 0.03303(15) 0.1646(2) 0.4896(3) 0.0158(10) Uani 1 d . .
N7 N 0.18159(15) 0.28027(15) 0.2779(3) 0.0158(9) Uiso 1 d . .
N8 N 0.15784(14) 0.22784(15) 0.4179(3) 0.0138(9) Uani 1 d . .
N9 N 0.13072(14) 0.17844(14) 0.5576(3) 0.0138(9) Uiso 1 d . .
N10 N 0.1142(2) 0.2821(2) 0.6137(3) 0.0185(10) Uani 1 d . .
N11 N 0.10480(15) 0.31115(15) 0.4366(3) 0.0144(9) Uani 1 d . .
N12 N 0.0956(2) 0.33667(15) 0.2578(3) 0.0152(9) Uani 1 d . .
C1 C 0.0357(2) 0.2418(2) 0.0671(4) 0.0205(12) Uani 1 d . .
H1A H 0.0617(2) 0.2377(2) 0.0158(4) 0.025 Uiso 1 calc R .
C2 C -0.0119(2) 0.2337(2) 0.0328(4) 0.0273(13) Uani 1 d . .
H2A H -0.0186(2) 0.2240(2) -0.0405(4) 0.033 Uiso 1 calc R .
C3 C -0.0501(2) 0.2400(2) 0.1081(4) 0.0287(14) Uani 1 d . .
H3A H -0.0834(2) 0.2357(2) 0.0863(4) 0.034 Uiso 1 calc R .
C4 C -0.0391(2) 0.2525(2) 0.2131(5) 0.0221(12) Uani 1 d . .
H4A H -0.0648(2) 0.2569(2) 0.2648(5) 0.027 Uiso 1 calc R .
C5 C 0.0105(2) 0.2589(2) 0.2458(4) 0.0147(11) Uani 1 d . .
C6 C -0.0026(2) 0.2840(2) 0.4338(4) 0.0147(11) Uani 1 d . .
C7 C -0.0404(2) 0.3192(2) 0.4172(4) 0.0210(12) Uani 1 d . .
H7A H -0.0478(2) 0.3304(2) 0.3453(4) 0.025 Uiso 1 calc R .
C8 C -0.0661(2) 0.3368(2) 0.5039(5) 0.0264(13) Uani 1 d . .
H8A H -0.0919(2) 0.3598(2) 0.4927(5) 0.032 Uiso 1 calc R .
C9 C -0.0545(2) 0.3210(2) 0.6101(5) 0.0285(13) Uani 1 d . .
H9A H -0.0724(2) 0.3323(2) 0.6720(5) 0.034 Uiso 1 calc R .
C10 C -0.0163(2) 0.2886(2) 0.6208(4) 0.0220(12) Uani 1 d . .
H10A H -0.0073(2) 0.2787(2) 0.6927(4) 0.026 Uiso 1 calc R .
C11 C 0.1697(2) 0.1862(2) 0.1262(4) 0.0194(12) Uani 1 d . .
H11A H 0.1859(2) 0.2114(2) 0.0859(4) 0.023 Uiso 1 calc R .
C12 C 0.1853(2) 0.1387(2) 0.1117(5) 0.0271(13) Uani 1 d . .
H12A H 0.2114(2) 0.1311(2) 0.0626(5) 0.033 Uiso 1 calc R .
C13 C 0.1616(2) 0.1020(2) 0.1718(4) 0.0243(13) Uani 1 d . .
H13A H 0.1709(2) 0.0684(2) 0.1629(4) 0.029 Uiso 1 calc R .
C14 C 0.1253(2) 0.1143(2) 0.2427(4) 0.0205(12) Uani 1 d . .
H14A H 0.1096(2) 0.0893(2) 0.2843(4) 0.025 Uiso 1 calc R .
C15 C 0.1105(2) 0.1638(2) 0.2556(4) 0.0159(11) Uani 1 d . .
C16 C 0.0450(2) 0.1518(2) 0.3848(4) 0.0138(11) Uani 1 d . .
C17 C 0.0202(2) 0.1118(2) 0.3332(4) 0.0164(11) Uani 1 d . .
H17A H 0.0264(2) 0.1046(2) 0.2582(4) 0.020 Uiso 1 calc R .
C18 C -0.0126(2) 0.0837(2) 0.3917(5) 0.0228(12) Uani 1 d . .
H18A H -0.0287(2) 0.0565(2) 0.3578(5) 0.027 Uiso 1 calc R .
C19 C -0.0221(2) 0.0949(2) 0.4994(4) 0.0226(13) Uani 1 d . .
H19A H -0.0434(2) 0.0750(2) 0.5423(4) 0.027 Uiso 1 calc R .
C20 C 0.0002(2) 0.1360(2) 0.5432(4) 0.0203(12) Uani 1 d . .
H20A H -0.0081(2) 0.1448(2) 0.6162(4) 0.024 Uiso 1 calc R .
C21 C 0.2144(2) 0.3117(2) 0.2334(4) 0.0190(11) Uani 1 d . .
H21A H 0.2045(2) 0.3312(2) 0.1728(4) 0.023 Uiso 1 calc R .
C22 C 0.2615(2) 0.3165(2) 0.2721(4) 0.0242(13) Uani 1 d . .
H22A H 0.2840(2) 0.3383(2) 0.2373(4) 0.029 Uiso 1 calc R .
C23 C 0.2760(2) 0.2894(2) 0.3619(4) 0.0194(11) Uani 1 d . .
H23A H 0.3088(2) 0.2922(2) 0.3886(4) 0.023 Uiso 1 calc R .
C24 C 0.2433(2) 0.2584(2) 0.4129(4) 0.0183(11) Uani 1 d . .
H24A H 0.2529(2) 0.2402(2) 0.4759(4) 0.022 Uiso 1 calc R .
C25 C 0.1947(2) 0.2540(2) 0.3693(4) 0.0157(11) Uani 1 d . .
C26 C 0.1661(2) 0.1873(2) 0.4817(4) 0.0147(11) Uani 1 d . .
C27 C 0.2053(2) 0.1539(2) 0.4664(4) 0.0169(11) Uani 1 d . .
H27A H 0.2307(2) 0.1609(2) 0.4153(4) 0.020 Uiso 1 calc R .
C28 C 0.2061(2) 0.1115(2) 0.5259(4) 0.0210(12) Uani 1 d . .
H28A H 0.2316(2) 0.0881(2) 0.5142(4) 0.025 Uiso 1 calc R .
C29 C 0.1704(2) 0.1021(2) 0.6027(4) 0.0228(12) Uani 1 d . .
H29A H 0.1714(2) 0.0729(2) 0.6454(4) 0.027 Uiso 1 calc R .
C30 C 0.1332(2) 0.1358(2) 0.6170(4) 0.0180(11) Uani 1 d . .
H30A H 0.1083(2) 0.1293(2) 0.6699(4) 0.022 Uiso 1 calc R .
C31 C 0.1357(2) 0.2832(2) 0.7119(4) 0.0223(12) Uani 1 d . .
H31A H 0.1275(2) 0.2582(2) 0.7633(4) 0.027 Uiso 1 calc R .
C32 C 0.1693(2) 0.3189(2) 0.7423(4) 0.0288(13) Uani 1 d . .
H32A H 0.1828(2) 0.3195(2) 0.8140(4) 0.035 Uiso 1 calc R .
C33 C 0.1826(2) 0.3541(2) 0.6643(4) 0.0231(12) Uani 1 d . .
H33A H 0.2068(2) 0.3783(2) 0.6812(4) 0.028 Uiso 1 calc R .
C34 C 0.1608(2) 0.3535(2) 0.5635(4) 0.0214(12) Uani 1 d . .
H34A H 0.1692(2) 0.3778(2) 0.5106(4) 0.026 Uiso 1 calc R .
C35 C 0.1256(2) 0.3166(2) 0.5377(4) 0.0162(11) Uani 1 d . .
C36 C 0.0972(2) 0.3493(2) 0.3664(4) 0.0173(12) Uani 1 d . .
C37 C 0.0861(2) 0.3977(2) 0.3987(4) 0.0200(12) Uani 1 d . .
H37A H 0.0874(2) 0.4065(2) 0.4740(4) 0.024 Uiso 1 calc R .
C38 C 0.0735(2) 0.4318(2) 0.3229(5) 0.0247(13) Uani 1 d . .
H38A H 0.0671(2) 0.4648(2) 0.3448(5) 0.030 Uiso 1 calc R .
C39 C 0.0699(2) 0.4186(2) 0.2118(5) 0.0249(13) Uani 1 d . .
H39A H 0.0601(2) 0.4417(2) 0.1576(5) 0.030 Uiso 1 calc R .
C40 C 0.0813(2) 0.3707(2) 0.1850(4) 0.0209(12) Uani 1 d . .
H40A H 0.0788(2) 0.3611(2) 0.1104(4) 0.025 Uiso 1 calc R .
C1S C 0.0523(3) 0.0961(3) -0.0749(5) 0.050(2) Uani 1 d . .
H1SA H 0.0458(3) 0.0922(3) 0.0044(5) 0.060 Uiso 1 calc R .
H1SB H 0.0526(3) 0.1318(3) -0.0917(5) 0.060 Uiso 1 calc R .
Cl3 Cl 0.00467(8) 0.06777(9) -0.1490(2) 0.0680(6) Uani 1 d . .
Cl4 Cl 0.11048(7) 0.07099(7) -0.10569(15) 0.0542(5) Uani 1 d . .
C2S C 0.0458(3) 0.3497(3) 0.8491(6) 0.037(2) Uani 0.75 d P .
Cl6 Cl 0.05652(10) 0.38858(10) 0.7401(2) 0.0414(6) Uiso 0.60 d P .
Cl5 Cl -0.0149(2) 0.3522(2) 0.9006(4) 0.0321(11) Uiso 0.38 d P 1
Cl5' Cl -0.0039(2) 0.3624(2) 0.9307(4) 0.0299(10) Uiso 0.38 d P 2
Cl6' Cl 0.0523(5) 0.4246(5) 0.8723(11) 0.061(3) Uiso 0.15 d P 2
C3S C 0.0000 0.5000 0.8616(17) 0.050(5) Uiso 0.50 d SP .
Cl7 Cl 0.0613(3) 0.4933(3) 0.9203(7) 0.055(2) Uiso 0.25 d P .
Cl7' Cl 0.0449(3) 0.4896(3) 0.9590(6) 0.043(2) Uiso 0.25 d P 2

loop_
_atom_type_symbol
_atom_type_description
_atom_type_scat_dispersion_real
_atom_type_scat_dispersion_imag
_atom_type_scat_source
C C 0.0033 0.0016 'International Tables Vol C Tables 4.2.6.8 and 6.1.1.4'
H H 0.0000 0.0000 'International Tables Vol C Tables 4.2.6.8 and 6.1.1.4'
N N 0.0061 0.0033 'International Tables Vol C Tables 4.2.6.8 and 6.1.1.4'
Cl Cl 0.1484 0.1585 'International Tables Vol C Tables 4.2.6.8 and 6.1.1.4'
Co Co 0.3494 0.9721 'International Tables Vol C Tables 4.2.6.8 and 6.1.1.4'

loop_
_geom_angle_atom_site_label_1
_geom_angle_atom_site_label_2
_geom_angle_atom_site_label_3
_geom_angle
_geom_angle_site_symmetry_1
_geom_angle_site_symmetry_3
N4 Co1 N7 88.8(2) . .
N4 Co1 N1 90.2(2) . .
N7 Co1 N1 171.8(2) . .
N4 Co1 N12 170.8(2) . .
N7 Co1 N12 90.1(2) . .
N1 Co1 N12 89.6(2) . .
N4 Co1 Co2 85.07(12) . .
N7 Co1 Co2 86.32(12) . .
N1 Co1 Co2 85.47(12) . .
N12 Co1 Co2 85.72(12) . .
N4 Co1 Cl1 95.10(12) . .
N7 Co1 Cl1 94.26(13) . .
N1 Co1 Cl1 93.95(12) . .
N12 Co1 Cl1 94.12(12) . .
Co2 Co1 Cl1 179.40(5) . .
N2 Co2 N5 90.5(2) . .
N2 Co2 N8 179.0(2) . .
N5 Co2 N8 89.8(2) . .
N2 Co2 N11 90.1(2) . .
N5 Co2 N11 179.2(2) . .
N8 Co2 N11 89.6(2) . .
N2 Co2 Co1 89.64(12) . .
N5 Co2 Co1 90.17(12) . .
N8 Co2 Co1 89.36(12) . .
N11 Co2 Co1 89.23(12) . .
N2 Co2 Co3 92.21(12) . .
N5 Co2 Co3 91.35(12) . .
N8 Co2 Co3 88.79(12) . .
N11 Co2 Co3 89.24(12) . .
Co1 Co2 Co3 177.60(4) . .
N9 Co3 N10 89.4(2) . .
N9 Co3 N3 163.0(2) . .
N10 Co3 N3 91.8(2) . .
N9 Co3 N6 84.4(2) . .
N10 Co3 N6 164.6(2) . .
N3 Co3 N6 90.1(2) . .
N9 Co3 Cl2 99.17(12) . .
N10 Co3 Cl2 96.69(12) . .
N3 Co3 Cl2 97.56(12) . .
N6 Co3 Cl2 98.22(12) . .
N9 Co3 Co2 82.36(11) . .
N10 Co3 Co2 82.97(12) . .
N3 Co3 Co2 80.93(11) . .
N6 Co3 Co2 82.22(11) . .
Cl2 Co3 Co2 178.43(5) . .
C1 N1 C5 119.2(4) . .
C1 N1 Co1 121.3(3) . .
C5 N1 Co1 119.5(3) . .
C5 N2 C6 123.8(4) . .
C5 N2 Co2 117.8(3) . .
C6 N2 Co2 118.3(3) . .
C10 N3 C6 118.3(4) . .
C10 N3 Co3 118.2(3) . .
C6 N3 Co3 123.4(3) . .
C11 N4 C15 118.4(4) . .
C11 N4 Co1 120.8(3) . .
C15 N4 Co1 120.6(3) . .
C16 N5 C15 122.9(4) . .
C16 N5 Co2 120.5(3) . .
C15 N5 Co2 116.0(3) . .
C20 N6 C16 117.7(4) . .
C20 N6 Co3 120.1(3) . .
C16 N6 Co3 121.9(3) . .
C21 N7 C25 119.0(4) . .
C21 N7 Co1 122.2(3) . .
C25 N7 Co1 118.8(3) . .
C25 N8 C26 123.1(4) . .
C25 N8 Co2 118.0(3) . .
C26 N8 Co2 118.6(3) . .
C26 N9 C30 118.6(4) . .
C26 N9 Co3 122.0(3) . .
C30 N9 Co3 118.9(3) . .
C31 N10 C35 120.0(5) . .
C31 N10 Co3 119.5(3) . .
C35 N10 Co3 120.1(3) . .
C36 N11 C35 123.3(4) . .
C36 N11 Co2 118.2(3) . .
C35 N11 Co2 118.2(3) . .
C40 N12 C36 118.6(4) . .
C40 N12 Co1 122.2(4) . .
C36 N12 Co1 119.2(3) . .
N1 C1 C2 122.9(5) . .
C1 C2 C3 118.4(5) . .
C4 C3 C2 119.3(5) . .
C3 C4 C5 120.4(5) . .
N1 C5 N2 115.1(4) . .
N1 C5 C4 119.6(5) . .
N2 C5 C4 125.1(5) . .
N3 C6 N2 115.4(4) . .
N3 C6 C7 120.1(4) . .
N2 C6 C7 124.4(5) . .
C8 C7 C6 119.9(5) . .
C7 C8 C9 120.0(5) . .
C10 C9 C8 117.1(5) . .
N3 C10 C9 124.5(5) . .
N4 C11 C12 124.3(5) . .
C11 C12 C13 117.6(5) . .
C14 C13 C12 119.7(5) . .
C13 C14 C15 121.0(5) . .
N5 C15 N4 114.9(4) . .
N5 C15 C14 125.6(5) . .
N4 C15 C14 119.1(5) . .
N5 C16 N6 116.0(4) . .
N5 C16 C17 124.1(4) . .
N6 C16 C17 119.8(5) . .
C18 C17 C16 120.0(5) . .
C17 C18 C19 119.6(5) . .
C18 C19 C20 118.1(5) . .
N6 C20 C19 124.5(5) . .
N7 C21 C22 122.6(5) . .
C21 C22 C23 119.4(5) . .
C24 C23 C22 120.2(5) . .
C23 C24 C25 118.7(5) . .
N8 C25 N7 115.7(4) . .
N8 C25 C24 124.1(4) . .
N7 C25 C24 120.0(4) . .
N9 C26 N8 114.7(4) . .
N9 C26 C27 120.6(4) . .
N8 C26 C27 124.5(4) . .
C28 C27 C26 119.1(5) . .
C27 C28 C29 120.6(5) . .
C28 C29 C30 118.9(5) . .
N9 C30 C29 122.1(5) . .
N10 C31 C32 123.1(5) . .
C31 C32 C33 117.9(5) . .
C34 C33 C32 119.6(5) . .
C33 C34 C35 120.1(5) . .
N10 C35 N11 116.7(4) . .
N10 C35 C34 119.3(5) . .
N11 C35 C34 123.8(5) . .
N11 C36 N12 115.0(4) . .
N11 C36 C37 124.6(5) . .
N12 C36 C37 120.0(5) . .
C38 C37 C36 120.1(5) . .
C37 C38 C39 120.3(5) . .
C40 C39 C38 117.0(5) . .
N12 C40 C39 123.9(5) . .
Cl3 C1S Cl4 112.4(4) . .
Cl5' C2S Cl6 117.3(6) . .
Cl6 C2S Cl5 114.2(5) . .
Cl7' C3S Cl7 112.9(12) 2_565 .
Cl7' C3S Cl7 112.9(12) . 2_565

loop_
_geom_bond_atom_site_label_1
_geom_bond_atom_site_label_2
_geom_bond_distance
_geom_bond_site_symmetry_2
Co1 N4 1.966(4) .
Co1 N7 1.974(4) .
Co1 N1 1.974(4) .
Co1 N12 1.980(4) .
Co1 Co2 2.2951(9) .
Co1 Cl1 2.4268(13) .
Co2 N2 1.890(4) .
Co2 N5 1.903(4) .
Co2 N8 1.908(4) .
Co2 N11 1.908(4) .
Co2 Co3 2.4395(9) .
Co3 N9 2.069(4) .
Co3 N10 2.093(4) .
Co3 N3 2.102(4) .
Co3 N6 2.104(4) .
Co3 Cl2 2.3906(14) .
N1 C1 1.346(7) .
N1 C5 1.359(7) .
N2 C5 1.371(6) .
N2 C6 1.373(6) .
N3 C10 1.345(7) .
N3 C6 1.354(7) .
N4 C11 1.344(7) .
N4 C15 1.373(7) .
N5 C16 1.365(6) .
N5 C15 1.367(6) .
N6 C20 1.351(7) .
N6 C16 1.365(7) .
N7 C21 1.347(7) .
N7 C25 1.373(7) .
N8 C25 1.362(7) .
N8 C26 1.365(7) .
N9 C26 1.356(6) .
N9 C30 1.366(7) .
N10 C31 1.333(7) .
N10 C35 1.355(7) .
N11 C36 1.360(7) .
N11 C35 1.366(7) .
N12 C40 1.339(7) .
N12 C36 1.370(7) .
C1 C2 1.375(8) .
C2 C3 1.396(8) .
C3 C4 1.358(8) .
C4 C5 1.412(7) .
C6 C7 1.415(7) .
C7 C8 1.354(8) .
C8 C9 1.402(8) .
C9 C10 1.364(8) .
C11 C12 1.367(8) .
C12 C13 1.395(8) .
C13 C14 1.354(8) .
C14 C15 1.409(7) .
C16 C17 1.422(7) .
C17 C18 1.374(8) .
C18 C19 1.375(8) .
C19 C20 1.376(8) .
C21 C22 1.367(8) .
C22 C23 1.378(8) .
C23 C24 1.372(7) .
C24 C25 1.427(7) .
C26 C27 1.410(7) .
C27 C28 1.361(8) .
C28 C29 1.372(8) .
C29 C30 1.373(8) .
C31 C32 1.380(8) .
C32 C33 1.397(8) .
C33 C34 1.366(8) .
C34 C35 1.417(8) .
C36 C37 1.404(7) .
C37 C38 1.351(8) .
C38 C39 1.407(8) .
C39 C40 1.375(8) .
C1S Cl3 1.754(8) .
C1S Cl4 1.760(7) .
C2S Cl5' 1.712(9) .
C2S Cl6 1.723(9) .
C2S Cl5 1.762(9) .
C2S Cl6' 2.06(2) .
C3S Cl7' 1.73(2) 2_565
C3S Cl7' 1.73(2) .
C3S Cl7 1.820(12) .
C3S Cl7 1.820(12) 2_565
